data_1571610
loop_
_publ_author_name
'Wang, Yi'
'Zhang, Yurou'
'Liang, Jiefeng'
'Tan, Bowen'
'Deng, Chong'
'Huang, Wenliang'

_publ_section_title
;
 Neutral inverse-sandwich rare-earth metal complexes of the benzene
 tetraanion.
;
_journal_issue 23
_journal_name_full 'Chemical science'
_journal_page_first 8740
_journal_page_last 8749
_journal_paper_doi 10.1039/d4sc02491e
_journal_volume 15
_journal_year 2024
_chemical_formula_moiety 'C90 H140 N4 O2 Sm2'
_chemical_formula_sum 'C90 H140 N4 O2 Sm2'
_chemical_formula_weight 1610.75
_space_group_crystal_system triclinic
_space_group_IT_number 2
_space_group_name_Hall '-P 1'
_space_group_name_H-M_alt 'P -1'
_atom_sites_solution_hydrogens geom
_atom_sites_solution_primary dual
_audit_creation_date 2024-01-03
_audit_creation_method
;
Olex2 1.5
(compiled 2023.03.06 svn.rbb2c1857 for OlexSys, GUI svn.r6748)
;
_audit_update_record
;
2024-04-04 deposited with the CCDC.	2024-05-13 downloaded from the CCDC.
;
_cell_angle_alpha 64.913(4)
_cell_angle_beta 70.485(4)
_cell_angle_gamma 61.214(5)
_cell_formula_units_Z 1
_cell_length_a 12.7862(7)
_cell_length_b 13.2072(6)
_cell_length_c 15.4523(6)
_cell_measurement_reflns_used 15829
_cell_measurement_temperature 179.99(10)
_cell_measurement_theta_max 29.4120
_cell_measurement_theta_min 2.5420
_cell_volume 2043.3(2)
_computing_molecular_graphics 'Olex2 1.5 (Dolomanov et al., 2009)'
_computing_publication_material 'Olex2 1.5 (Dolomanov et al., 2009)'
_computing_structure_refinement 'SHELXL 2018/3 (Sheldrick, 2015)'
_computing_structure_solution 'SHELXT 2018/2 (Sheldrick, 2018)'
_diffrn_ambient_temperature 179.99(10)
_diffrn_detector_area_resol_mean 5.8140
_diffrn_measured_fraction_theta_full 0.999
_diffrn_measured_fraction_theta_max 0.912
_diffrn_measurement_device_type 'XtaLAB AFC12 (RINC): Kappa single'
_diffrn_measurement_method 'phi and omega scans'
_diffrn_radiation_monochromator mirror
_diffrn_radiation_type MoK\a
_diffrn_radiation_wavelength 0.71073
_diffrn_reflns_av_R_equivalents 0.0264
_diffrn_reflns_av_unetI/netI 0.0383
_diffrn_reflns_Laue_measured_fraction_full 0.999
_diffrn_reflns_Laue_measured_fraction_max 0.912
_diffrn_reflns_limit_h_max 16
_diffrn_reflns_limit_h_min -17
_diffrn_reflns_limit_k_max 14
_diffrn_reflns_limit_k_min -18
_diffrn_reflns_limit_l_max 20
_diffrn_reflns_limit_l_min -21
_diffrn_reflns_number 26322
_diffrn_reflns_point_group_measured_fraction_full 0.999
_diffrn_reflns_point_group_measured_fraction_max 0.912
_diffrn_reflns_theta_full 25.242
_diffrn_reflns_theta_max 29.350
_diffrn_reflns_theta_min 1.913
_diffrn_source 'Rotating-anode X-ray tube'
_exptl_absorpt_coefficient_mu 1.471
_exptl_absorpt_correction_T_max 1.00000
_exptl_absorpt_correction_T_min 0.69295
_exptl_absorpt_correction_type multi-scan
_exptl_absorpt_process_details
;
CrysAlisPro 1.171.41.22a (Rigaku Oxford Diffraction, 2019)
Empirical absorption correction using spherical harmonics,
 implemented in SCALE3 ABSPACK scaling algorithm.
;
_exptl_crystal_colour black
_exptl_crystal_density_diffrn 1.309
_exptl_crystal_description block
_exptl_crystal_F_000 848
_exptl_crystal_size_max 0.34
_exptl_crystal_size_mid 0.22
_exptl_crystal_size_min 0.19
_refine_diff_density_max 1.059
_refine_diff_density_min -0.748
_refine_diff_density_rms 0.097
_refine_ls_extinction_method none
_refine_ls_goodness_of_fit_ref 1.082
_refine_ls_hydrogen_treatment constr
_refine_ls_matrix_type full
_refine_ls_number_parameters 457
_refine_ls_number_reflns 10253
_refine_ls_number_restraints 1
_refine_ls_restrained_S_all 1.083
_refine_ls_R_factor_all 0.0381
_refine_ls_R_factor_gt 0.0304
_refine_ls_shift/su_max 0.002
_refine_ls_shift/su_mean 0.000
_refine_ls_structure_factor_coef Fsqd
_refine_ls_weighting_details 'w=1/[\s^2^(Fo^2^)+(0.0416P)^2^+0.3700P] where P=(Fo^2^+2Fc^2^)/3'
_refine_ls_weighting_scheme calc
_refine_ls_wR_factor_gt 0.0745
_refine_ls_wR_factor_ref 0.0775
_reflns_Friedel_coverage 0.000
_reflns_number_gt 9022
_reflns_number_total 10253
_reflns_threshold_expression 'I > 2\s(I)'
_cod_data_source_file d4sc02491e3.cif
_cod_data_source_block 3
_cod_depositor_comments 'Adding full bibliography for 1571610--1571617.cif.'
_cod_database_code 1571610
_shelx_shelxl_version_number 2018/3
_shelx_space_group_comment
;
The symmetry employed for this shelxl refinement is uniquely defined
by the following loop, which should always be used as a source of
symmetry information in preference to the above space-group names.
They are only intended as comments.
;
_olex2_refinement_description
;
1. Fixed Uiso
 At 1.2 times of:
  All C(H) groups, All C(H,H) groups, All C(H,H,H,H) groups
 At 1.5 times of:
  All C(H,H,H) groups
2. Rigid bond restraints
 C39, C40
 with sigma for 1-2 distances of 0.001 and sigma for 1-3 distances of 0.002
3. Uiso/Uaniso restraints and constraints
Uanis(C38) = Uanis(C40)
4. Others
 Sof(H42C)=Sof(H42D)=Sof(C43A)=Sof(H43C)=Sof(H43D)=Sof(H44C)=Sof(H44D)=1-FVAR(1)
 Sof(H42A)=Sof(H42B)=Sof(C43)=Sof(H43A)=Sof(H43B)=Sof(H44A)=Sof(H44B)=FVAR(1)
5.a Ternary CH refined with riding coordinates:
 C12(H12), C17(H17), C28(H28), C33(H33)
5.b Secondary CH2 refined with riding coordinates:
 C13(H13A,H13B), C15(H15A,H15B), C18(H18A,H18B), C20(H20A,H20B), C29(H29A,
 H29B), C31(H31A,H31B), C34(H34A,H34B), C36(H36A,H36B), C42(H42A,H42B),
 C42(H42C,H42D), C43(H43A,H43B), C43A(H43C,H43D), C44(H44A,H44B), C44(H44C,
 H44D), C45(H45A,H45B)
5.c Aromatic/amide H refined with riding coordinates:
 C3(H3), C8(H8), C9(H9), C10(H10), C24(H24), C25(H25), C26(H26), C38(H38),
 C40(H40)
5.d Idealised Me refined as rotating group:
 C1(H1A,H1B,H1C), C5(H5A,H5B,H5C), C14(H14A,H14B,H14C), C16(H16A,H16B,H16C),
 C19(H19A,H19B,H19C), C21(H21A,H21B,H21C), C30(H30A,H30B,H30C), C32(H32A,H32B,
 H32C), C35(H35A,H35B,H35C), C37(H37A,H37B,H37C), C41(H41A,H41B,H41C)
;
_olex2_submission_special_instructions 'No special instructions were received'

loop_
_space_group_symop_operation_xyz
'x, y, z'
'-x, -y, -z'

loop_
_atom_site_label
_atom_site_type_symbol
_atom_site_fract_x
_atom_site_fract_y
_atom_site_fract_z
_atom_site_U_iso_or_equiv
_atom_site_adp_type
_atom_site_occupancy
_atom_site_site_symmetry_order
_atom_site_calc_flag
_atom_site_refinement_flags_posn
_atom_site_refinement_flags_adp
_atom_site_refinement_flags_occupancy
_atom_site_disorder_assembly
_atom_site_disorder_group
Sm1 Sm 0.49368(2) 0.57875(2) 0.35021(2) 0.02172(5) Uani 1 1 d . . . . .
O1 O 0.38291(18) 0.51796(18) 0.28011(14) 0.0379(4) Uani 1 1 d . . . . .
N1 N 0.40695(17) 0.79708(17) 0.24358(14) 0.0229(4) Uani 1 1 d . . . . .
N2 N 0.64799(17) 0.58762(17) 0.19552(14) 0.0229(4) Uani 1 1 d . . . . .
C1 C 0.3476(2) 0.9662(2) 0.09140(19) 0.0337(6) Uani 1 1 d . . . . .
H1A H 0.284846 0.963186 0.070771 0.051 Uiso 1 1 calc R U . . .
H1B H 0.398177 1.000262 0.034331 0.051 Uiso 1 1 calc R U . . .
H1C H 0.309530 1.017788 0.133160 0.051 Uiso 1 1 calc R U . . .
C2 C 0.4260(2) 0.8377(2) 0.14739(17) 0.0242(5) Uani 1 1 d . . . . .
C3 C 0.5173(2) 0.7699(2) 0.08778(17) 0.0262(5) Uani 1 1 d . . . . .
H3 H 0.506375 0.803627 0.021982 0.031 Uiso 1 1 calc R U . . .
C4 C 0.6216(2) 0.6617(2) 0.10743(16) 0.0242(5) Uani 1 1 d . . . . .
C5 C 0.7099(2) 0.6351(2) 0.01724(17) 0.0338(6) Uani 1 1 d . . . . .
H5A H 0.791518 0.616249 0.023752 0.051 Uiso 1 1 calc R U . . .
H5B H 0.685624 0.706658 -0.039824 0.051 Uiso 1 1 calc R U . . .
H5C H 0.709240 0.565337 0.009801 0.051 Uiso 1 1 calc R U . . .
C6 C 0.3146(2) 0.8791(2) 0.29529(17) 0.0261(5) Uani 1 1 d . . . . .
C7 C 0.3504(2) 0.9296(2) 0.33909(18) 0.0284(5) Uani 1 1 d . . . . .
C8 C 0.2599(3) 1.0068(2) 0.3914(2) 0.0342(6) Uani 1 1 d . . . . .
H8 H 0.282380 1.041169 0.421624 0.041 Uiso 1 1 calc R U . . .
C9 C 0.1399(3) 1.0338(2) 0.3997(2) 0.0382(6) Uani 1 1 d . . . . .
H9 H 0.080272 1.086861 0.435043 0.046 Uiso 1 1 calc R U . . .
C10 C 0.1054(2) 0.9841(2) 0.35706(19) 0.0343(6) Uani 1 1 d . . . . .
H10 H 0.021837 1.004222 0.362800 0.041 Uiso 1 1 calc R U . . .
C11 C 0.1909(2) 0.9048(2) 0.30554(18) 0.0272(5) Uani 1 1 d . . . . .
C12 C 0.4823(2) 0.9056(2) 0.32693(18) 0.0304(5) Uani 1 1 d . . . . .
H12 H 0.530777 0.819744 0.326040 0.036 Uiso 1 1 calc R U . . .
C13 C 0.5216(3) 0.9881(3) 0.2283(2) 0.0404(7) Uani 1 1 d . . . . .
H13A H 0.607802 0.970337 0.222647 0.048 Uiso 1 1 calc R U . . .
H13B H 0.514941 0.967734 0.176244 0.048 Uiso 1 1 calc R U . . .
C14 C 0.4481(4) 1.1236(3) 0.2128(3) 0.0598(9) Uani 1 1 d . . . . .
H14A H 0.476027 1.170142 0.147885 0.090 Uiso 1 1 calc R U . . .
H14B H 0.458355 1.145962 0.261433 0.090 Uiso 1 1 calc R U . . .
H14C H 0.362390 1.142197 0.219025 0.090 Uiso 1 1 calc R U . . .
C15 C 0.5129(3) 0.9144(3) 0.4110(2) 0.0386(6) Uani 1 1 d . . . . .
H15A H 0.481718 1.001387 0.404926 0.046 Uiso 1 1 calc R U . . .
H15B H 0.470916 0.874720 0.472891 0.046 Uiso 1 1 calc R U . . .
C16 C 0.6474(3) 0.8557(3) 0.4145(3) 0.0515(8) Uani 1 1 d . . . . .
H16A H 0.689245 0.897348 0.355006 0.077 Uiso 1 1 calc R U . . .
H16B H 0.679230 0.769535 0.420247 0.077 Uiso 1 1 calc R U . . .
H16C H 0.660589 0.862217 0.470541 0.077 Uiso 1 1 calc R U . . .
C17 C 0.1495(2) 0.8521(2) 0.25921(19) 0.0296(5) Uani 1 1 d . . . . .
H17 H 0.220788 0.816242 0.213071 0.035 Uiso 1 1 calc R U . . .
C18 C 0.0495(2) 0.9515(3) 0.1986(2) 0.0372(6) Uani 1 1 d . . . . .
H18A H -0.025522 0.982354 0.243049 0.045 Uiso 1 1 calc R U . . .
H18B H 0.074035 1.020274 0.157254 0.045 Uiso 1 1 calc R U . . .
C19 C 0.0223(3) 0.9097(3) 0.1349(2) 0.0558(9) Uani 1 1 d . . . . .
H19A H 0.095606 0.880121 0.089681 0.084 Uiso 1 1 calc R U . . .
H19B H -0.041133 0.978128 0.098289 0.084 Uiso 1 1 calc R U . . .
H19C H -0.005383 0.843820 0.175136 0.084 Uiso 1 1 calc R U . . .
C20 C 0.1131(2) 0.7465(2) 0.3341(2) 0.0349(6) Uani 1 1 d . . . . .
H20A H 0.102842 0.705791 0.298310 0.042 Uiso 1 1 calc R U . . .
H20B H 0.180978 0.686054 0.370169 0.042 Uiso 1 1 calc R U . . .
C21 C -0.0015(3) 0.7807(3) 0.4074(2) 0.0482(8) Uani 1 1 d . . . . .
H21A H -0.070319 0.839271 0.373207 0.072 Uiso 1 1 calc R U . . .
H21B H 0.008336 0.817422 0.446002 0.072 Uiso 1 1 calc R U . . .
H21C H -0.016321 0.707395 0.450289 0.072 Uiso 1 1 calc R U . . .
C22 C 0.7693(2) 0.4956(2) 0.20015(16) 0.0246(5) Uani 1 1 d . . . . .
C23 C 0.8006(2) 0.3820(2) 0.19162(18) 0.0296(5) Uani 1 1 d . . . . .
C24 C 0.9205(2) 0.2979(2) 0.1947(2) 0.0380(6) Uani 1 1 d . . . . .
H24 H 0.942714 0.220860 0.189118 0.046 Uiso 1 1 calc R U . . .
C25 C 1.0064(3) 0.3223(3) 0.2052(2) 0.0430(7) Uani 1 1 d . . . . .
H25 H 1.087479 0.263519 0.206232 0.052 Uiso 1 1 calc R U . . .
C26 C 0.9749(2) 0.4336(3) 0.2145(2) 0.0403(7) Uani 1 1 d . . . . .
H26 H 1.035266 0.450893 0.221193 0.048 Uiso 1 1 calc R U . . .
C27 C 0.8559(2) 0.5213(2) 0.21426(18) 0.0304(5) Uani 1 1 d . . . . .
C28 C 0.7094(2) 0.3515(2) 0.1758(2) 0.0347(6) Uani 1 1 d . . . . .
H28 H 0.642499 0.431293 0.150468 0.042 Uiso 1 1 calc R U . . .
C29 C 0.7623(3) 0.2896(3) 0.0965(2) 0.0440(7) Uani 1 1 d . . . . .
H29A H 0.799018 0.339468 0.037993 0.053 Uiso 1 1 calc R U . . .
H29B H 0.827665 0.208940 0.119608 0.053 Uiso 1 1 calc R U . . .
C30 C 0.6714(4) 0.2723(4) 0.0687(3) 0.0683(11) Uani 1 1 d . . . . .
H30A H 0.707709 0.246460 0.010811 0.102 Uiso 1 1 calc R U . . .
H30B H 0.600408 0.349413 0.054955 0.102 Uiso 1 1 calc R U . . .
H30C H 0.646716 0.209889 0.122098 0.102 Uiso 1 1 calc R U . . .
C31 C 0.6512(3) 0.2802(3) 0.2693(2) 0.0401(7) Uani 1 1 d . . . . .
H31A H 0.618999 0.324710 0.316626 0.048 Uiso 1 1 calc R U . . .
H31B H 0.581585 0.279265 0.255370 0.048 Uiso 1 1 calc R U . . .
C32 C 0.7325(3) 0.1504(3) 0.3162(3) 0.0556(9) Uani 1 1 d . . . . .
H32A H 0.763207 0.104096 0.271087 0.083 Uiso 1 1 calc R U . . .
H32B H 0.686552 0.113104 0.375238 0.083 Uiso 1 1 calc R U . . .
H32C H 0.800625 0.149662 0.332609 0.083 Uiso 1 1 calc R U . . .
C33 C 0.8233(2) 0.6423(2) 0.2279(2) 0.0334(6) Uani 1 1 d . . . . .
H33 H 0.740851 0.663883 0.267889 0.040 Uiso 1 1 calc R U . . .
C34 C 0.8145(3) 0.7479(3) 0.1315(2) 0.0415(7) Uani 1 1 d . . . . .
H34A H 0.747259 0.762407 0.103653 0.050 Uiso 1 1 calc R U . . .
H34B H 0.793951 0.822691 0.145221 0.050 Uiso 1 1 calc R U . . .
C35 C 0.9282(3) 0.7274(3) 0.0563(2) 0.0548(9) Uani 1 1 d . . . . .
H35A H 0.915365 0.799532 -0.001676 0.082 Uiso 1 1 calc R U . . .
H35B H 0.947133 0.656288 0.039178 0.082 Uiso 1 1 calc R U . . .
H35C H 0.995633 0.713243 0.082741 0.082 Uiso 1 1 calc R U . . .
C36 C 0.9077(3) 0.6361(3) 0.2830(2) 0.0403(7) Uani 1 1 d . . . . .
H36A H 0.989384 0.618238 0.243266 0.048 Uiso 1 1 calc R U . . .
H36B H 0.878821 0.717667 0.288556 0.048 Uiso 1 1 calc R U . . .
C37 C 0.9194(3) 0.5434(3) 0.3835(2) 0.0512(8) Uani 1 1 d . . . . .
H37A H 0.942917 0.462539 0.380194 0.077 Uiso 1 1 calc R U . . .
H37B H 0.841579 0.565964 0.426482 0.077 Uiso 1 1 calc R U . . .
H37C H 0.981135 0.541905 0.408727 0.077 Uiso 1 1 calc R U . . .
C38 C 0.4815(2) 0.6157(2) 0.50154(17) 0.0308(4) Uani 1 1 d . . . . .
H38 H 0.468636 0.693483 0.499924 0.037 Uiso 1 1 calc R U . . .
C39 C 0.3770(2) 0.5883(2) 0.52205(19) 0.0343(6) Uani 1 1 d . U . . .
C40 C 0.3932(2) 0.4719(2) 0.51694(17) 0.0308(4) Uani 1 1 d . U . . .
H40 H 0.325868 0.454482 0.525188 0.037 Uiso 1 1 calc R U . . .
C41 C 0.2511(3) 0.6808(3) 0.5438(2) 0.0454(8) Uani 1 1 d . . . . .
H41A H 0.250844 0.762885 0.513400 0.068 Uiso 1 1 calc R U . . .
H41B H 0.226933 0.664051 0.614040 0.068 Uiso 1 1 calc R U . . .
H41C H 0.194145 0.675549 0.518071 0.068 Uiso 1 1 calc R U . . .
C42 C 0.3649(3) 0.5625(3) 0.1812(2) 0.0424(7) Uani 1 1 d . . . . .
H42A H 0.440691 0.562236 0.135533 0.051 Uiso 0.679(17) 1 calc R U P A 1
H42B H 0.301306 0.646192 0.165458 0.051 Uiso 0.679(17) 1 calc R U P A 1
H42C H 0.441282 0.524430 0.141007 0.051 Uiso 0.321(17) 1 calc R U P A 2
H42D H 0.341075 0.651849 0.155307 0.051 Uiso 0.321(17) 1 calc R U P A 2
C43 C 0.3254(9) 0.4719(9) 0.1779(4) 0.055(2) Uani 0.679(17) 1 d . . P A 1
H43A H 0.266400 0.513705 0.132888 0.066 Uiso 0.679(17) 1 calc R U P A 1
H43B H 0.396089 0.406269 0.155367 0.066 Uiso 0.679(17) 1 calc R U P A 1
C43A C 0.2710(12) 0.5337(14) 0.1767(7) 0.035(3) Uani 0.321(17) 1 d . . P A 2
H43C H 0.290673 0.510173 0.118451 0.042 Uiso 0.321(17) 1 calc R U P A 2
H43D H 0.191442 0.603411 0.176587 0.042 Uiso 0.321(17) 1 calc R U P A 2
C44 C 0.2724(4) 0.4234(3) 0.2719(3) 0.0614(10) Uani 1 1 d . . . . .
H44A H 0.288906 0.337411 0.284690 0.074 Uiso 0.679(17) 1 calc R U P A 1
H44B H 0.183777 0.470377 0.280848 0.074 Uiso 0.679(17) 1 calc R U P A 1
H44C H 0.189183 0.428252 0.301340 0.074 Uiso 0.321(17) 1 calc R U P A 2
H44D H 0.321141 0.345345 0.257720 0.074 Uiso 0.321(17) 1 calc R U P A 2
C45 C 0.3268(3) 0.4317(3) 0.3380(2) 0.0434(7) Uani 1 1 d . . . . .
H45A H 0.263738 0.460347 0.390441 0.052 Uiso 1 1 calc R U . . .
H45B H 0.387975 0.350934 0.367459 0.052 Uiso 1 1 calc R U . . .

loop_
_atom_site_aniso_label
_atom_site_aniso_U_11
_atom_site_aniso_U_22
_atom_site_aniso_U_33
_atom_site_aniso_U_23
_atom_site_aniso_U_13
_atom_site_aniso_U_12
Sm1 0.02203(7) 0.02167(7) 0.01687(7) -0.00311(5) -0.00282(4) -0.00809(5)
O1 0.0415(11) 0.0464(11) 0.0350(10) -0.0124(9) -0.0090(8) -0.0232(9)
N1 0.0229(10) 0.0221(9) 0.0208(9) -0.0069(8) -0.0030(8) -0.0071(8)
N2 0.0208(9) 0.0216(9) 0.0200(9) -0.0046(8) -0.0029(7) -0.0056(8)
C1 0.0331(14) 0.0262(13) 0.0253(13) 0.0005(10) -0.0055(10) -0.0065(11)
C2 0.0232(11) 0.0224(11) 0.0237(12) -0.0038(10) -0.0042(9) -0.0095(9)
C3 0.0287(12) 0.0304(13) 0.0155(11) -0.0026(10) -0.0063(9) -0.0111(10)
C4 0.0239(12) 0.0292(12) 0.0189(11) -0.0077(10) -0.0020(9) -0.0111(10)
C5 0.0316(14) 0.0375(14) 0.0192(12) -0.0073(11) -0.0016(10) -0.0070(11)
C6 0.0292(12) 0.0187(11) 0.0222(12) -0.0040(9) -0.0038(9) -0.0058(9)
C7 0.0333(13) 0.0230(12) 0.0261(12) -0.0071(10) -0.0031(10) -0.0107(10)
C8 0.0418(15) 0.0276(13) 0.0346(14) -0.0139(12) -0.0044(12) -0.0126(12)
C9 0.0368(15) 0.0312(14) 0.0389(15) -0.0191(12) 0.0002(12) -0.0050(12)
C10 0.0289(13) 0.0299(13) 0.0360(14) -0.0142(12) -0.0025(11) -0.0043(11)
C11 0.0261(12) 0.0220(11) 0.0264(12) -0.0059(10) -0.0048(10) -0.0055(10)
C12 0.0339(14) 0.0269(12) 0.0321(13) -0.0107(11) -0.0046(11) -0.0127(11)
C13 0.0452(17) 0.0491(17) 0.0338(15) -0.0120(13) -0.0002(12) -0.0290(14)
C14 0.074(3) 0.048(2) 0.056(2) -0.0002(17) -0.0109(19) -0.0370(19)
C15 0.0458(17) 0.0364(15) 0.0404(16) -0.0141(13) -0.0089(13) -0.0186(13)
C16 0.0484(19) 0.058(2) 0.057(2) -0.0202(17) -0.0165(16) -0.0215(16)
C17 0.0232(12) 0.0294(13) 0.0321(13) -0.0124(11) -0.0042(10) -0.0055(10)
C18 0.0313(14) 0.0348(14) 0.0357(15) -0.0100(12) -0.0067(11) -0.0060(12)
C19 0.060(2) 0.062(2) 0.0465(19) -0.0099(17) -0.0272(17) -0.0205(18)
C20 0.0377(15) 0.0339(14) 0.0351(14) -0.0107(12) -0.0070(12) -0.0154(12)
C21 0.0462(18) 0.0533(19) 0.0474(18) -0.0196(16) 0.0047(14) -0.0265(15)
C22 0.0218(11) 0.0270(12) 0.0172(11) -0.0042(9) -0.0008(9) -0.0079(9)
C23 0.0263(13) 0.0290(13) 0.0261(12) -0.0086(10) -0.0012(10) -0.0075(10)
C24 0.0333(15) 0.0296(13) 0.0407(16) -0.0125(12) -0.0059(12) -0.0039(11)
C25 0.0264(14) 0.0414(16) 0.0474(17) -0.0147(14) -0.0102(12) -0.0001(12)
C26 0.0257(13) 0.0454(16) 0.0480(17) -0.0152(14) -0.0106(12) -0.0095(12)
C27 0.0243(12) 0.0316(13) 0.0289(13) -0.0075(11) -0.0052(10) -0.0077(10)
C28 0.0286(13) 0.0323(14) 0.0393(15) -0.0164(12) -0.0018(11) -0.0075(11)
C29 0.0413(17) 0.0501(18) 0.0430(17) -0.0258(15) 0.0023(13) -0.0166(14)
C30 0.068(3) 0.100(3) 0.066(2) -0.051(2) 0.005(2) -0.043(2)
C31 0.0319(14) 0.0436(16) 0.0433(16) -0.0209(14) 0.0012(12) -0.0125(12)
C32 0.0454(19) 0.0470(19) 0.051(2) -0.0114(16) 0.0060(15) -0.0136(15)
C33 0.0251(13) 0.0395(15) 0.0387(15) -0.0140(12) -0.0040(11) -0.0146(11)
C34 0.0405(16) 0.0380(15) 0.0470(17) -0.0110(14) -0.0084(13) -0.0178(13)
C35 0.057(2) 0.065(2) 0.0420(18) -0.0107(17) 0.0001(15) -0.0338(18)
C36 0.0329(15) 0.0541(18) 0.0447(17) -0.0210(15) -0.0010(12) -0.0243(13)
C37 0.0500(19) 0.073(2) 0.0439(18) -0.0180(17) -0.0090(15) -0.0342(18)
C38 0.0404(10) 0.0313(9) 0.0171(8) -0.0020(7) -0.0058(7) -0.0159(8)
C39 0.0310(14) 0.0325(12) 0.0298(13) -0.0092(11) -0.0030(11) -0.0073(11)
C40 0.0404(10) 0.0313(9) 0.0171(8) -0.0020(7) -0.0058(7) -0.0159(8)
C41 0.0349(16) 0.0475(17) 0.0338(15) -0.0125(14) -0.0067(12) -0.0010(13)
C42 0.0436(17) 0.0481(17) 0.0404(16) -0.0192(14) -0.0152(13) -0.0121(14)
C43 0.060(4) 0.059(5) 0.056(3) -0.026(3) -0.021(3) -0.017(4)
C43A 0.031(6) 0.038(7) 0.042(5) -0.020(5) -0.013(4) -0.008(5)
C44 0.063(2) 0.053(2) 0.086(3) -0.022(2) -0.031(2) -0.0245(18)
C45 0.0380(16) 0.0498(18) 0.0477(18) -0.0156(15) -0.0030(13) -0.0240(14)

loop_
_atom_type_symbol
_atom_type_description
_atom_type_scat_dispersion_real
_atom_type_scat_dispersion_imag
_atom_type_scat_source
C C 0.0033 0.0016 'International Tables Vol C Tables 4.2.6.8 and 6.1.1.4'
H H 0.0000 0.0000 'International Tables Vol C Tables 4.2.6.8 and 6.1.1.4'
N N 0.0061 0.0033 'International Tables Vol C Tables 4.2.6.8 and 6.1.1.4'
O O 0.0106 0.0060 'International Tables Vol C Tables 4.2.6.8 and 6.1.1.4'
Sm Sm -0.1638 3.4418 'International Tables Vol C Tables 4.2.6.8 and 6.1.1.4'

loop_
_geom_angle_atom_site_label_1
_geom_angle_atom_site_label_2
_geom_angle_atom_site_label_3
_geom_angle
_geom_angle_site_symmetry_1
_geom_angle_site_symmetry_3
_geom_angle_publ_flag
O1 Sm1 C39 107.78(8) . . ?
O1 Sm1 C40 84.53(7) . . ?
N1 Sm1 O1 90.70(6) . . ?
N1 Sm1 N2 75.92(6) . . ?
N1 Sm1 C38 160.75(8) . 2_666 ?
N1 Sm1 C38 99.14(7) . . ?
N1 Sm1 C39 103.23(7) . . ?
N1 Sm1 C39 151.80(8) . 2_666 ?
N1 Sm1 C40 118.75(7) . 2_666 ?
N1 Sm1 C40 127.99(7) . . ?
N2 Sm1 O1 89.70(6) . . ?
N2 Sm1 C38 123.31(7) . 2_666 ?
N2 Sm1 C39 102.53(7) . 2_666 ?
N2 Sm1 C39 162.52(8) . . ?
N2 Sm1 C40 105.11(7) . 2_666 ?
N2 Sm1 C40 155.33(7) . . ?
C38 Sm1 O1 90.35(7) 2_666 . ?
C38 Sm1 O1 140.59(7) . . ?
C38 Sm1 N2 129.69(8) . . ?
C38 Sm1 C38 68.58(10) . 2_666 ?
C38 Sm1 C39 58.30(8) 2_666 . ?
C38 Sm1 C39 32.83(9) . . ?
C38 Sm1 C39 59.66(8) . 2_666 ?
C38 Sm1 C40 59.39(8) . . ?
C38 Sm1 C40 33.14(8) 2_666 . ?
C38 Sm1 C40 33.60(8) . 2_666 ?
C39 Sm1 O1 117.49(8) 2_666 . ?
C39 Sm1 C38 32.86(9) 2_666 2_666 ?
C39 Sm1 C39 69.76(9) 2_666 . ?
C39 Sm1 C40 60.01(8) 2_666 . ?
C39 Sm1 C40 33.63(8) 2_666 2_666 ?
C40 Sm1 O1 149.24(7) 2_666 . ?
C40 Sm1 C38 58.94(8) 2_666 2_666 ?
C40 Sm1 C39 33.17(8) . . ?
C40 Sm1 C39 59.55(8) 2_666 . ?
C40 Sm1 C40 70.70(10) 2_666 . ?
C42 O1 Sm1 127.23(17) . . ?
C42 O1 C45 109.2(2) . . ?
C45 O1 Sm1 123.54(16) . . ?
C2 N1 Sm1 126.65(15) . . ?
C2 N1 C6 118.79(19) . . ?
C6 N1 Sm1 113.87(14) . . ?
C4 N2 Sm1 124.58(15) . . ?
C4 N2 C22 116.71(18) . . ?
C22 N2 Sm1 118.11(14) . . ?
H1A C1 H1B 109.5 . . ?
H1A C1 H1C 109.5 . . ?
H1B C1 H1C 109.5 . . ?
C2 C1 H1A 109.5 . . ?
C2 C1 H1B 109.5 . . ?
C2 C1 H1C 109.5 . . ?
N1 C2 C1 121.3(2) . . ?
N1 C2 C3 124.9(2) . . ?
C3 C2 C1 113.8(2) . . ?
C2 C3 H3 114.0 . . ?
C4 C3 C2 132.1(2) . . ?
C4 C3 H3 114.0 . . ?
N2 C4 C3 125.5(2) . . ?
N2 C4 C5 120.4(2) . . ?
C3 C4 C5 114.1(2) . . ?
C4 C5 H5A 109.5 . . ?
C4 C5 H5B 109.5 . . ?
C4 C5 H5C 109.5 . . ?
H5A C5 H5B 109.5 . . ?
H5A C5 H5C 109.5 . . ?
H5B C5 H5C 109.5 . . ?
C7 C6 N1 118.6(2) . . ?
C7 C6 C11 120.5(2) . . ?
C11 C6 N1 120.9(2) . . ?
C6 C7 C12 121.3(2) . . ?
C8 C7 C6 118.1(2) . . ?
C8 C7 C12 120.6(2) . . ?
C7 C8 H8 119.3 . . ?
C9 C8 C7 121.5(3) . . ?
C9 C8 H8 119.3 . . ?
C8 C9 H9 119.9 . . ?
C8 C9 C10 120.2(2) . . ?
C10 C9 H9 119.9 . . ?
C9 C10 H10 119.4 . . ?
C9 C10 C11 121.2(3) . . ?
C11 C10 H10 119.4 . . ?
C6 C11 C17 121.8(2) . . ?
C10 C11 C6 118.5(2) . . ?
C10 C11 C17 119.7(2) . . ?
C7 C12 H12 106.8 . . ?
C7 C12 C13 110.7(2) . . ?
C7 C12 C15 113.7(2) . . ?
C13 C12 H12 106.8 . . ?
C15 C12 H12 106.8 . . ?
C15 C12 C13 111.7(2) . . ?
C12 C13 H13A 108.7 . . ?
C12 C13 H13B 108.7 . . ?
H13A C13 H13B 107.6 . . ?
C14 C13 C12 114.1(2) . . ?
C14 C13 H13A 108.7 . . ?
C14 C13 H13B 108.7 . . ?
C13 C14 H14A 109.5 . . ?
C13 C14 H14B 109.5 . . ?
C13 C14 H14C 109.5 . . ?
H14A C14 H14B 109.5 . . ?
H14A C14 H14C 109.5 . . ?
H14B C14 H14C 109.5 . . ?
C12 C15 H15A 108.9 . . ?
C12 C15 H15B 108.9 . . ?
H15A C15 H15B 107.7 . . ?
C16 C15 C12 113.5(2) . . ?
C16 C15 H15A 108.9 . . ?
C16 C15 H15B 108.9 . . ?
C15 C16 H16A 109.5 . . ?
C15 C16 H16B 109.5 . . ?
C15 C16 H16C 109.5 . . ?
H16A C16 H16B 109.5 . . ?
H16A C16 H16C 109.5 . . ?
H16B C16 H16C 109.5 . . ?
C11 C17 H17 106.6 . . ?
C11 C17 C18 112.0(2) . . ?
C11 C17 C20 112.2(2) . . ?
C18 C17 H17 106.6 . . ?
C18 C17 C20 112.3(2) . . ?
C20 C17 H17 106.6 . . ?
C17 C18 H18A 108.6 . . ?
C17 C18 H18B 108.6 . . ?
H18A C18 H18B 107.6 . . ?
C19 C18 C17 114.5(2) . . ?
C19 C18 H18A 108.6 . . ?
C19 C18 H18B 108.6 . . ?
C18 C19 H19A 109.5 . . ?
C18 C19 H19B 109.5 . . ?
C18 C19 H19C 109.5 . . ?
H19A C19 H19B 109.5 . . ?
H19A C19 H19C 109.5 . . ?
H19B C19 H19C 109.5 . . ?
C17 C20 H20A 108.2 . . ?
C17 C20 H20B 108.2 . . ?
H20A C20 H20B 107.3 . . ?
C21 C20 C17 116.6(2) . . ?
C21 C20 H20A 108.2 . . ?
C21 C20 H20B 108.2 . . ?
C20 C21 H21A 109.5 . . ?
C20 C21 H21B 109.5 . . ?
C20 C21 H21C 109.5 . . ?
H21A C21 H21B 109.5 . . ?
H21A C21 H21C 109.5 . . ?
H21B C21 H21C 109.5 . . ?
C23 C22 N2 121.0(2) . . ?
C27 C22 N2 118.4(2) . . ?
C27 C22 C23 120.6(2) . . ?
C22 C23 C28 121.9(2) . . ?
C24 C23 C22 118.0(2) . . ?
C24 C23 C28 120.1(2) . . ?
C23 C24 H24 118.8 . . ?
C25 C24 C23 122.4(3) . . ?
C25 C24 H24 118.8 . . ?
C24 C25 H25 120.3 . . ?
C24 C25 C26 119.4(3) . . ?
C26 C25 H25 120.3 . . ?
C25 C26 H26 119.3 . . ?
C25 C26 C27 121.5(3) . . ?
C27 C26 H26 119.3 . . ?
C22 C27 C33 121.8(2) . . ?
C26 C27 C22 118.2(2) . . ?
C26 C27 C33 120.0(2) . . ?
C23 C28 H28 106.2 . . ?
C23 C28 C29 112.1(2) . . ?
C23 C28 C31 113.2(2) . . ?
C29 C28 H28 106.2 . . ?
C31 C28 H28 106.2 . . ?
C31 C28 C29 112.4(2) . . ?
C28 C29 H29A 108.7 . . ?
C28 C29 H29B 108.7 . . ?
H29A C29 H29B 107.6 . . ?
C30 C29 C28 114.3(3) . . ?
C30 C29 H29A 108.7 . . ?
C30 C29 H29B 108.7 . . ?
C29 C30 H30A 109.5 . . ?
C29 C30 H30B 109.5 . . ?
C29 C30 H30C 109.5 . . ?
H30A C30 H30B 109.5 . . ?
H30A C30 H30C 109.5 . . ?
H30B C30 H30C 109.5 . . ?
C28 C31 H31A 108.3 . . ?
C28 C31 H31B 108.3 . . ?
H31A C31 H31B 107.4 . . ?
C32 C31 C28 116.1(2) . . ?
C32 C31 H31A 108.3 . . ?
C32 C31 H31B 108.3 . . ?
C31 C32 H32A 109.5 . . ?
C31 C32 H32B 109.5 . . ?
C31 C32 H32C 109.5 . . ?
H32A C32 H32B 109.5 . . ?
H32A C32 H32C 109.5 . . ?
H32B C32 H32C 109.5 . . ?
C27 C33 H33 106.7 . . ?
C27 C33 C34 112.6(2) . . ?
C27 C33 C36 114.3(2) . . ?
C34 C33 H33 106.7 . . ?
C36 C33 H33 106.7 . . ?
C36 C33 C34 109.4(2) . . ?
C33 C34 H34A 108.5 . . ?
C33 C34 H34B 108.5 . . ?
H34A C34 H34B 107.5 . . ?
C35 C34 C33 115.0(3) . . ?
C35 C34 H34A 108.5 . . ?
C35 C34 H34B 108.5 . . ?
C34 C35 H35A 109.5 . . ?
C34 C35 H35B 109.5 . . ?
C34 C35 H35C 109.5 . . ?
H35A C35 H35B 109.5 . . ?
H35A C35 H35C 109.5 . . ?
H35B C35 H35C 109.5 . . ?
C33 C36 H36A 108.1 . . ?
C33 C36 H36B 108.1 . . ?
H36A C36 H36B 107.3 . . ?
C37 C36 C33 116.7(2) . . ?
C37 C36 H36A 108.1 . . ?
C37 C36 H36B 108.1 . . ?
C36 C37 H37A 109.5 . . ?
C36 C37 H37B 109.5 . . ?
C36 C37 H37C 109.5 . . ?
H37A C37 H37B 109.5 . . ?
H37A C37 H37C 109.5 . . ?
H37B C37 H37C 109.5 . . ?
Sm1 C38 Sm1 111.42(10) . 2_666 ?
Sm1 C38 H38 121.1 . . ?
Sm1 C38 H38 127.5 2_666 . ?
C39 C38 Sm1 72.22(14) . 2_666 ?
C39 C38 Sm1 76.31(15) . . ?
C39 C38 H38 118.5 . . ?
C39 C38 C40 122.9(2) . 2_666 ?
C40 C38 Sm1 75.11(14) 2_666 . ?
C40 C38 Sm1 73.99(14) 2_666 2_666 ?
C40 C38 H38 118.5 2_666 . ?
Sm1 C39 Sm1 110.24(9) 2_666 . ?
C38 C39 Sm1 70.86(14) . . ?
C38 C39 Sm1 74.92(15) . 2_666 ?
C38 C39 C40 119.9(2) . . ?
C38 C39 C41 120.1(3) . . ?
C40 C39 Sm1 74.41(14) . 2_666 ?
C40 C39 Sm1 73.30(14) . . ?
C40 C39 C41 120.0(3) . . ?
C41 C39 Sm1 124.45(18) . 2_666 ?
C41 C39 Sm1 125.29(18) . . ?
Sm1 C40 Sm1 109.30(10) 2_666 . ?
Sm1 C40 H40 123.6 . . ?
Sm1 C40 H40 127.1 2_666 . ?
C38 C40 Sm1 71.29(14) 2_666 2_666 ?
C38 C40 Sm1 72.87(14) 2_666 . ?
C38 C40 C39 117.0(2) 2_666 . ?
C38 C40 H40 121.5 2_666 . ?
C39 C40 Sm1 73.54(14) . . ?
C39 C40 Sm1 71.96(15) . 2_666 ?
C39 C40 H40 121.5 . . ?
C39 C41 H41A 109.5 . . ?
C39 C41 H41B 109.5 . . ?
C39 C41 H41C 109.5 . . ?
H41A C41 H41B 109.5 . . ?
H41A C41 H41C 109.5 . . ?
H41B C41 H41C 109.5 . . ?
O1 C42 H42A 111.1 . . ?
O1 C42 H42B 111.1 . . ?
O1 C42 H42C 109.7 . . ?
O1 C42 H42D 109.7 . . ?
O1 C42 C43 103.3(3) . . ?
O1 C42 C43A 109.8(5) . . ?
H42A C42 H42B 109.1 . . ?
H42C C42 H42D 108.2 . . ?
C43 C42 H42A 111.1 . . ?
C43 C42 H42B 111.1 . . ?
C43A C42 H42C 109.7 . . ?
C43A C42 H42D 109.7 . . ?
C42 C43 H43A 110.3 . . ?
C42 C43 H43B 110.3 . . ?
H43A C43 H43B 108.6 . . ?
C44 C43 C42 106.9(4) . . ?
C44 C43 H43A 110.3 . . ?
C44 C43 H43B 110.3 . . ?
C42 C43A H43C 111.3 . . ?
C42 C43A H43D 111.3 . . ?
C42 C43A C44 102.2(7) . . ?
H43C C43A H43D 109.2 . . ?
C44 C43A H43C 111.3 . . ?
C44 C43A H43D 111.3 . . ?
C43 C44 H44A 110.4 . . ?
C43 C44 H44B 110.4 . . ?
C43 C44 C45 106.6(4) . . ?
C43A C44 H44C 110.4 . . ?
C43A C44 H44D 110.4 . . ?
H44A C44 H44B 108.6 . . ?
H44C C44 H44D 108.6 . . ?
C45 C44 C43A 106.4(4) . . ?
C45 C44 H44A 110.4 . . ?
C45 C44 H44B 110.4 . . ?
C45 C44 H44C 110.4 . . ?
C45 C44 H44D 110.4 . . ?
O1 C45 C44 106.8(3) . . ?
O1 C45 H45A 110.4 . . ?
O1 C45 H45B 110.4 . . ?
C44 C45 H45A 110.4 . . ?
C44 C45 H45B 110.4 . . ?
H45A C45 H45B 108.6 . . ?

loop_
_geom_bond_atom_site_label_1
_geom_bond_atom_site_label_2
_geom_bond_distance
_geom_bond_site_symmetry_2
_geom_bond_publ_flag
Sm1 O1 2.5848(18) . ?
Sm1 N1 2.5242(19) . ?
Sm1 N2 2.5405(19) . ?
Sm1 C38 2.526(2) . ?
Sm1 C38 2.580(2) 2_666 ?
Sm1 C39 2.544(3) 2_666 ?
Sm1 C39 2.598(3) . ?
Sm1 C40 2.595(2) . ?
Sm1 C40 2.577(3) 2_666 ?
O1 C42 1.441(3) . ?
O1 C45 1.452(3) . ?
N1 C2 1.328(3) . ?
N1 C6 1.441(3) . ?
N2 C4 1.336(3) . ?
N2 C22 1.440(3) . ?
C1 H1A 0.9800 . ?
C1 H1B 0.9800 . ?
C1 H1C 0.9800 . ?
C1 C2 1.527(3) . ?
C2 C3 1.409(3) . ?
C3 H3 0.9500 . ?
C3 C4 1.407(3) . ?
C4 C5 1.524(3) . ?
C5 H5A 0.9800 . ?
C5 H5B 0.9800 . ?
C5 H5C 0.9800 . ?
C6 C7 1.412(3) . ?
C6 C11 1.415(3) . ?
C7 C8 1.403(3) . ?
C7 C12 1.518(4) . ?
C8 H8 0.9500 . ?
C8 C9 1.371(4) . ?
C9 H9 0.9500 . ?
C9 C10 1.378(4) . ?
C10 H10 0.9500 . ?
C10 C11 1.396(3) . ?
C11 C17 1.520(3) . ?
C12 H12 1.0000 . ?
C12 C13 1.540(4) . ?
C12 C15 1.539(4) . ?
C13 H13A 0.9900 . ?
C13 H13B 0.9900 . ?
C13 C14 1.520(4) . ?
C14 H14A 0.9800 . ?
C14 H14B 0.9800 . ?
C14 H14C 0.9800 . ?
C15 H15A 0.9900 . ?
C15 H15B 0.9900 . ?
C15 C16 1.518(4) . ?
C16 H16A 0.9800 . ?
C16 H16B 0.9800 . ?
C16 H16C 0.9800 . ?
C17 H17 1.0000 . ?
C17 C18 1.541(4) . ?
C17 C20 1.549(4) . ?
C18 H18A 0.9900 . ?
C18 H18B 0.9900 . ?
C18 C19 1.506(4) . ?
C19 H19A 0.9800 . ?
C19 H19B 0.9800 . ?
C19 H19C 0.9800 . ?
C20 H20A 0.9900 . ?
C20 H20B 0.9900 . ?
C20 C21 1.524(4) . ?
C21 H21A 0.9800 . ?
C21 H21B 0.9800 . ?
C21 H21C 0.9800 . ?
C22 C23 1.408(3) . ?
C22 C27 1.407(4) . ?
C23 C24 1.396(4) . ?
C23 C28 1.519(4) . ?
C24 H24 0.9500 . ?
C24 C25 1.358(4) . ?
C25 H25 0.9500 . ?
C25 C26 1.383(4) . ?
C26 H26 0.9500 . ?
C26 C27 1.399(4) . ?
C27 C33 1.536(4) . ?
C28 H28 1.0000 . ?
C28 C29 1.547(4) . ?
C28 C31 1.526(4) . ?
C29 H29A 0.9900 . ?
C29 H29B 0.9900 . ?
C29 C30 1.504(5) . ?
C30 H30A 0.9800 . ?
C30 H30B 0.9800 . ?
C30 H30C 0.9800 . ?
C31 H31A 0.9900 . ?
C31 H31B 0.9900 . ?
C31 C32 1.510(4) . ?
C32 H32A 0.9800 . ?
C32 H32B 0.9800 . ?
C32 H32C 0.9800 . ?
C33 H33 1.0000 . ?
C33 C34 1.541(4) . ?
C33 C36 1.537(4) . ?
C34 H34A 0.9900 . ?
C34 H34B 0.9900 . ?
C34 C35 1.515(4) . ?
C35 H35A 0.9800 . ?
C35 H35B 0.9800 . ?
C35 H35C 0.9800 . ?
C36 H36A 0.9900 . ?
C36 H36B 0.9900 . ?
C36 C37 1.516(4) . ?
C37 H37A 0.9800 . ?
C37 H37B 0.9800 . ?
C37 H37C 0.9800 . ?
C38 H38 0.9500 . ?
C38 C39 1.450(4) . ?
C38 C40 1.476(4) 2_666 ?
C39 C40 1.482(4) . ?
C39 C41 1.513(4) . ?
C40 H40 0.9500 . ?
C41 H41A 0.9800 . ?
C41 H41B 0.9800 . ?
C41 H41C 0.9800 . ?
C42 H42A 0.9900 . ?
C42 H42B 0.9900 . ?
C42 H42C 0.9900 . ?
C42 H42D 0.9900 . ?
C42 C43 1.531(7) . ?
C42 C43A 1.452(10) . ?
C43 H43A 0.9900 . ?
C43 H43B 0.9900 . ?
C43 C44 1.396(7) . ?
C43A H43C 0.9900 . ?
C43A H43D 0.9900 . ?
C43A C44 1.569(13) . ?
C44 H44A 0.9900 . ?
C44 H44B 0.9900 . ?
C44 H44C 0.9900 . ?
C44 H44D 0.9900 . ?
C44 C45 1.476(4) . ?
C45 H45A 0.9900 . ?
C45 H45B 0.9900 . ?

loop_
_geom_torsion_atom_site_label_1
_geom_torsion_atom_site_label_2
_geom_torsion_atom_site_label_3
_geom_torsion_atom_site_label_4
_geom_torsion
_geom_torsion_site_symmetry_1
_geom_torsion_site_symmetry_2
_geom_torsion_site_symmetry_3
_geom_torsion_site_symmetry_4
_geom_torsion_publ_flag
Sm1 O1 C42 C43 165.6(4) . . . . ?
Sm1 O1 C42 C43A -163.9(7) . . . . ?
Sm1 O1 C45 C44 179.3(2) . . . . ?
Sm1 N1 C2 C1 166.44(18) . . . . ?
Sm1 N1 C2 C3 -13.8(3) . . . . ?
Sm1 N1 C6 C7 84.9(2) . . . . ?
Sm1 N1 C6 C11 -92.5(2) . . . . ?
Sm1 N2 C4 C3 21.3(3) . . . . ?
Sm1 N2 C4 C5 -161.17(18) . . . . ?
Sm1 N2 C22 C23 85.0(2) . . . . ?
Sm1 N2 C22 C27 -94.5(2) . . . . ?
Sm1 C38 C39 Sm1 -118.22(7) 2_666 . . . ?
Sm1 C38 C39 Sm1 118.22(7) . . . 2_666 ?
Sm1 C38 C39 C40 56.6(2) . . . . ?
Sm1 C38 C39 C40 -61.6(2) 2_666 . . . ?
Sm1 C38 C39 C41 121.4(2) 2_666 . . . ?
Sm1 C38 C39 C41 -120.4(2) . . . . ?
Sm1 C39 C40 Sm1 -117.31(8) 2_666 . . . ?
Sm1 C39 C40 Sm1 117.31(8) . . . 2_666 ?
Sm1 C39 C40 C38 -57.00(19) 2_666 . . 2_666 ?
Sm1 C39 C40 C38 60.31(19) . . . 2_666 ?
O1 C42 C43 C44 26.0(7) . . . . ?
O1 C42 C43A C44 -22.8(10) . . . . ?
N1 C2 C3 C4 -15.0(4) . . . . ?
N1 C6 C7 C8 -178.4(2) . . . . ?
N1 C6 C7 C12 4.1(3) . . . . ?
N1 C6 C11 C10 179.5(2) . . . . ?
N1 C6 C11 C17 -2.7(3) . . . . ?
N2 C22 C23 C24 178.6(2) . . . . ?
N2 C22 C23 C28 0.9(4) . . . . ?
N2 C22 C27 C26 -177.3(2) . . . . ?
N2 C22 C27 C33 1.9(3) . . . . ?
C1 C2 C3 C4 164.8(3) . . . . ?
C2 N1 C6 C7 -103.9(3) . . . . ?
C2 N1 C6 C11 78.7(3) . . . . ?
C2 C3 C4 N2 10.4(5) . . . . ?
C2 C3 C4 C5 -167.3(3) . . . . ?
C4 N2 C22 C23 -86.5(3) . . . . ?
C4 N2 C22 C27 94.0(3) . . . . ?
C6 N1 C2 C1 -3.5(3) . . . . ?
C6 N1 C2 C3 176.3(2) . . . . ?
C6 C7 C8 C9 -0.4(4) . . . . ?
C6 C7 C12 C13 79.8(3) . . . . ?
C6 C7 C12 C15 -153.5(2) . . . . ?
C6 C11 C17 C18 -128.1(2) . . . . ?
C6 C11 C17 C20 104.5(3) . . . . ?
C7 C6 C11 C10 2.1(4) . . . . ?
C7 C6 C11 C17 179.9(2) . . . . ?
C7 C8 C9 C10 0.5(4) . . . . ?
C7 C12 C13 C14 58.4(3) . . . . ?
C7 C12 C15 C16 163.1(2) . . . . ?
C8 C7 C12 C13 -97.7(3) . . . . ?
C8 C7 C12 C15 29.0(3) . . . . ?
C8 C9 C10 C11 0.7(4) . . . . ?
C9 C10 C11 C6 -2.0(4) . . . . ?
C9 C10 C11 C17 -179.8(2) . . . . ?
C10 C11 C17 C18 49.7(3) . . . . ?
C10 C11 C17 C20 -77.7(3) . . . . ?
C11 C6 C7 C8 -0.9(4) . . . . ?
C11 C6 C7 C12 -178.5(2) . . . . ?
C11 C17 C18 C19 168.2(2) . . . . ?
C11 C17 C20 C21 69.0(3) . . . . ?
C12 C7 C8 C9 177.2(2) . . . . ?
C13 C12 C15 C16 -70.7(3) . . . . ?
C15 C12 C13 C14 -69.3(3) . . . . ?
C18 C17 C20 C21 -58.2(3) . . . . ?
C20 C17 C18 C19 -64.4(3) . . . . ?
C22 N2 C4 C3 -167.8(2) . . . . ?
C22 N2 C4 C5 9.7(3) . . . . ?
C22 C23 C24 C25 -0.1(4) . . . . ?
C22 C23 C28 C29 135.0(3) . . . . ?
C22 C23 C28 C31 -96.6(3) . . . . ?
C22 C27 C33 C34 -78.7(3) . . . . ?
C22 C27 C33 C36 155.6(2) . . . . ?
C23 C22 C27 C26 3.3(4) . . . . ?
C23 C22 C27 C33 -177.5(2) . . . . ?
C23 C24 C25 C26 0.8(5) . . . . ?
C23 C28 C29 C30 -172.4(3) . . . . ?
C23 C28 C31 C32 -69.9(3) . . . . ?
C24 C23 C28 C29 -42.7(3) . . . . ?
C24 C23 C28 C31 85.7(3) . . . . ?
C24 C25 C26 C27 0.7(5) . . . . ?
C25 C26 C27 C22 -2.6(4) . . . . ?
C25 C26 C27 C33 178.1(3) . . . . ?
C26 C27 C33 C34 100.5(3) . . . . ?
C26 C27 C33 C36 -25.2(4) . . . . ?
C27 C22 C23 C24 -1.9(4) . . . . ?
C27 C22 C23 C28 -179.7(2) . . . . ?
C27 C33 C34 C35 -57.9(3) . . . . ?
C27 C33 C36 C37 -57.3(3) . . . . ?
C28 C23 C24 C25 177.6(3) . . . . ?
C29 C28 C31 C32 58.3(4) . . . . ?
C31 C28 C29 C30 58.7(4) . . . . ?
C34 C33 C36 C37 175.3(2) . . . . ?
C36 C33 C34 C35 70.4(3) . . . . ?
C38 C39 C40 Sm1 61.9(2) . . . 2_666 ?
C38 C39 C40 Sm1 -55.4(2) . . . . ?
C38 C39 C40 C38 4.9(4) . . . 2_666 ?
C40 C38 C39 Sm1 -61.8(2) 2_666 . . . ?
C40 C38 C39 Sm1 56.4(2) 2_666 . . 2_666 ?
C40 C38 C39 C40 -5.2(4) 2_666 . . . ?
C40 C38 C39 C41 177.8(2) 2_666 . . . ?
C41 C39 C40 Sm1 -121.1(2) . . . 2_666 ?
C41 C39 C40 Sm1 121.6(2) . . . . ?
C41 C39 C40 C38 -178.1(2) . . . 2_666 ?
C42 O1 C45 C44 0.0(3) . . . . ?
C42 C43 C44 C45 -26.4(8) . . . . ?
C42 C43A C44 C45 22.3(9) . . . . ?
C43 C44 C45 O1 16.9(6) . . . . ?
C43A C44 C45 O1 -13.9(7) . . . . ?
C45 O1 C42 C43 -15.1(5) . . . . ?
C45 O1 C42 C43A 15.4(7) . . . . ?
